data_4315651
loop_
_publ_author_name
'Stephen Sproules'
'Thomas Weyherm\"uller'
'Serena DeBeer'
'Karl Wieghardt'

_publ_section_title
;
 Six-Membered Electron Transfer Series [V(dithiolene)3]z (z= 1+, 0, 1-,
 2-, 3-, 4-). An X-ray Absorption Spectroscopic and Density Functional
 Theoretical Study
;
_journal_name_full 'Inorganic Chemistry'
_journal_page_first 5241
_journal_page_last 5261
_journal_paper_doi 10.1021/ic100344f
_journal_volume 49
_journal_year 2010
_chemical_formula_moiety '2(C24 H20 P), C12 N6 S6 V'
_chemical_formula_sum 'C60 H40 N6 P2 S6 V'
_chemical_formula_weight 1150.22
_chemical_name_systematic
; 
 ? 
;
_space_group_IT_number 60
_symmetry_cell_setting orthorhombic
_symmetry_space_group_name_Hall '-P 2n 2ab'
_symmetry_space_group_name_H-M 'P b c n'
_atom_sites_solution_hydrogens geom
_atom_sites_solution_primary direct
_atom_sites_solution_secondary difmap
_audit_creation_method SHELXL-97
_cell_angle_alpha 90.00
_cell_angle_beta 90.00
_cell_angle_gamma 90.00
_cell_formula_units_Z 4
_cell_length_a 19.8571(14)
_cell_length_b 15.3014(11)
_cell_length_c 18.1429(15)
_cell_measurement_temperature 100(2)
_cell_volume 5512.6(7)
_computing_cell_refinement 'Nonius Collect Software'
_computing_data_collection 'Nonius Collect Software'
_computing_data_reduction 'Nonius Collect Software'
_computing_structure_refinement 'SHELXL-97 (Sheldrick, 1997)'
_computing_structure_solution 'SHELXS-97 (Sheldrick, 1990)'
_diffrn_ambient_temperature 100(2)
_diffrn_measured_fraction_theta_full 0.994
_diffrn_measured_fraction_theta_max 0.994
_diffrn_measurement_device_type 'Bruker-Nonius Kappa-CCD'
_diffrn_measurement_method '724 images at 0.5 deg. stepwise rotation in phi, 30 sec./frame'
_diffrn_radiation_monochromator graphite
_diffrn_radiation_source 'rotating anode, 50 kV, 80 mA'
_diffrn_radiation_type MoK\a
_diffrn_radiation_wavelength 0.71073
_diffrn_reflns_av_R_equivalents 0.1467
_diffrn_reflns_av_sigmaI/netI 0.0760
_diffrn_reflns_limit_h_max 24
_diffrn_reflns_limit_h_min -24
_diffrn_reflns_limit_k_max 18
_diffrn_reflns_limit_k_min -18
_diffrn_reflns_limit_l_max 22
_diffrn_reflns_limit_l_min -22
_diffrn_reflns_number 47812
_diffrn_reflns_theta_full 26.00
_diffrn_reflns_theta_max 26.00
_diffrn_reflns_theta_min 3.04
_exptl_absorpt_coefficient_mu 0.511
_exptl_absorpt_correction_T_max 0.9798
_exptl_absorpt_correction_T_min 0.8535
_exptl_absorpt_correction_type multi-scan
_exptl_absorpt_process_details 'SADABS-2006/1, Bruker AXS (2006)'
_exptl_crystal_colour 'dark brown'
_exptl_crystal_density_diffrn 1.386
_exptl_crystal_density_method 'not measured'
_exptl_crystal_description 'opaque parallelepiped'
_exptl_crystal_F_000 2364
_exptl_crystal_size_max 0.32
_exptl_crystal_size_mid 0.12
_exptl_crystal_size_min 0.04
_refine_diff_density_max 0.361
_refine_diff_density_min -0.360
_refine_diff_density_rms 0.073
_refine_ls_extinction_method none
_refine_ls_goodness_of_fit_ref 1.067
_refine_ls_hydrogen_treatment constr
_refine_ls_matrix_type full
_refine_ls_number_parameters 339
_refine_ls_number_reflns 5390
_refine_ls_number_restraints 0
_refine_ls_restrained_S_all 1.067
_refine_ls_R_factor_all 0.0957
_refine_ls_R_factor_gt 0.0574
_refine_ls_shift/su_max 0.001
_refine_ls_shift/su_mean 0.000
_refine_ls_structure_factor_coef Fsqd
_refine_ls_weighting_details 'calc w=1/[\s^2^(Fo^2^)+(0.0175P)^2^+7.9682P] where P=(Fo^2^+2Fc^2^)/3'
_refine_ls_weighting_scheme calc
_refine_ls_wR_factor_gt 0.0872
_refine_ls_wR_factor_ref 0.0996
_reflns_number_gt 3766
_reflns_number_total 5390
_reflns_threshold_expression >2sigma(I)
_cod_data_source_file ic100344f_si_002_3.cif
_cod_data_source_block 2c
_cod_database_code 4315651

loop_
_symmetry_equiv_pos_as_xyz
'x, y, z'
'-x+1/2, -y+1/2, z+1/2'
'-x, y, -z+1/2'
'x+1/2, -y+1/2, -z'
'-x, -y, -z'
'x-1/2, y-1/2, -z-1/2'
'x, -y, z-1/2'
'-x-1/2, y-1/2, z'

loop_
_atom_site_label
_atom_site_type_symbol
_atom_site_fract_x
_atom_site_fract_y
_atom_site_fract_z
_atom_site_U_iso_or_equiv
_atom_site_adp_type
_atom_site_occupancy
_atom_site_symmetry_multiplicity
_atom_site_calc_flag
_atom_site_refinement_flags
_atom_site_disorder_assembly
_atom_site_disorder_group
V1 V 0.5000 0.66670(5) 0.2500 0.01872(18) Uani 1 2 d S . .
S1 S 0.55353(4) 0.55189(5) 0.18548(5) 0.02290(19) Uani 1 1 d . . .
C2 C 0.52211(17) 0.4551(2) 0.22122(18) 0.0239(8) Uani 1 1 d . . .
C3 C 0.54494(18) 0.3754(2) 0.1882(2) 0.0313(9) Uani 1 1 d . . .
N4 N 0.56311(18) 0.3119(2) 0.1613(2) 0.0436(9) Uani 1 1 d . . .
S11 S 0.41629(4) 0.76422(5) 0.29474(5) 0.02145(19) Uani 1 1 d . . .
C12 C 0.37225(16) 0.7997(2) 0.21814(18) 0.0196(7) Uani 1 1 d . . .
C13 C 0.38615(16) 0.7689(2) 0.14945(18) 0.0197(7) Uani 1 1 d . . .
S14 S 0.44626(4) 0.68854(5) 0.13519(5) 0.02183(19) Uani 1 1 d . . .
C15 C 0.31860(18) 0.8620(2) 0.22868(18) 0.0238(8) Uani 1 1 d . . .
N16 N 0.27575(17) 0.9112(2) 0.23614(18) 0.0374(8) Uani 1 1 d . . .
C17 C 0.34938(17) 0.7985(2) 0.08569(19) 0.0225(7) Uani 1 1 d . . .
N18 N 0.32006(16) 0.82050(19) 0.03435(17) 0.0316(7) Uani 1 1 d . . .
P20 P 0.63285(4) 0.83571(6) -0.09504(5) 0.01835(19) Uani 1 1 d . . .
C21 C 0.68336(16) 0.8749(2) -0.01974(17) 0.0193(7) Uani 1 1 d . . .
C22 C 0.71223(18) 0.8186(2) 0.03149(19) 0.0266(8) Uani 1 1 d . . .
H22 H 0.7018 0.7580 0.0308 0.032 Uiso 1 1 calc R . .
C23 C 0.7566(2) 0.8519(2) 0.0838(2) 0.0327(9) Uani 1 1 d . . .
H23 H 0.7767 0.8137 0.1187 0.039 Uiso 1 1 calc R . .
C24 C 0.77180(19) 0.9399(2) 0.0853(2) 0.0309(9) Uani 1 1 d . . .
H24 H 0.8018 0.9622 0.1215 0.037 Uiso 1 1 calc R . .
C25 C 0.74319(18) 0.9955(2) 0.03420(18) 0.0272(8) Uani 1 1 d . . .
H25 H 0.7543 1.0559 0.0349 0.033 Uiso 1 1 calc R . .
C26 C 0.69863(17) 0.9642(2) -0.01783(18) 0.0230(7) Uani 1 1 d . . .
H26 H 0.6784 1.0031 -0.0522 0.028 Uiso 1 1 calc R . .
C31 C 0.55759(16) 0.9006(2) -0.10252(17) 0.0195(7) Uani 1 1 d . . .
C32 C 0.56116(17) 0.9792(2) -0.14188(19) 0.0240(8) Uani 1 1 d . . .
H32 H 0.6015 0.9948 -0.1667 0.029 Uiso 1 1 calc R . .
C33 C 0.50568(17) 1.0345(2) -0.1446(2) 0.0272(8) Uani 1 1 d . . .
H33 H 0.5083 1.0881 -0.1709 0.033 Uiso 1 1 calc R . .
C34 C 0.44663(17) 1.0114(2) -0.10897(19) 0.0251(8) Uani 1 1 d . . .
H34 H 0.4087 1.0492 -0.1107 0.030 Uiso 1 1 calc R . .
C35 C 0.44289(17) 0.9333(2) -0.07079(19) 0.0267(8) Uani 1 1 d . . .
H35 H 0.4022 0.9177 -0.0466 0.032 Uiso 1 1 calc R . .
C36 C 0.49752(17) 0.8778(2) -0.06743(18) 0.0232(7) Uani 1 1 d . . .
H36 H 0.4943 0.8241 -0.0413 0.028 Uiso 1 1 calc R . .
C41 C 0.61598(16) 0.7213(2) -0.08284(18) 0.0211(7) Uani 1 1 d . . .
C42 C 0.58154(18) 0.6906(2) -0.02032(19) 0.0248(8) Uani 1 1 d . . .
H42 H 0.5662 0.7306 0.0160 0.030 Uiso 1 1 calc R . .
C43 C 0.57003(18) 0.6020(2) -0.01190(19) 0.0272(8) Uani 1 1 d . . .
H43 H 0.5458 0.5814 0.0298 0.033 Uiso 1 1 calc R . .
C44 C 0.59362(18) 0.5428(2) -0.0639(2) 0.0277(8) Uani 1 1 d . . .
H44 H 0.5854 0.4820 -0.0578 0.033 Uiso 1 1 calc R . .
C45 C 0.62924(18) 0.5727(2) -0.1248(2) 0.0276(8) Uani 1 1 d . . .
H45 H 0.6463 0.5322 -0.1597 0.033 Uiso 1 1 calc R . .
C46 C 0.63995(16) 0.6617(2) -0.13483(18) 0.0219(7) Uani 1 1 d . . .
H46 H 0.6636 0.6819 -0.1770 0.026 Uiso 1 1 calc R . .
C51 C 0.68042(16) 0.8507(2) -0.17790(18) 0.0188(7) Uani 1 1 d . . .
C52 C 0.64903(16) 0.8390(2) -0.24642(18) 0.0232(7) Uani 1 1 d . . .
H52 H 0.6022 0.8268 -0.2490 0.028 Uiso 1 1 calc R . .
C53 C 0.68695(18) 0.8454(2) -0.31032(18) 0.0257(8) Uani 1 1 d . . .
H53 H 0.6660 0.8369 -0.3569 0.031 Uiso 1 1 calc R . .
C54 C 0.75498(18) 0.8641(2) -0.30681(18) 0.0255(8) Uani 1 1 d . . .
H54 H 0.7806 0.8681 -0.3509 0.031 Uiso 1 1 calc R . .
C55 C 0.78612(17) 0.8771(2) -0.23909(19) 0.0239(8) Uani 1 1 d . . .
H55 H 0.8327 0.8911 -0.2371 0.029 Uiso 1 1 calc R . .
C56 C 0.74914(16) 0.8697(2) -0.17434(18) 0.0205(7) Uani 1 1 d . . .
H56 H 0.7705 0.8774 -0.1279 0.025 Uiso 1 1 calc R . .

loop_
_atom_site_aniso_label
_atom_site_aniso_U_11
_atom_site_aniso_U_22
_atom_site_aniso_U_33
_atom_site_aniso_U_23
_atom_site_aniso_U_13
_atom_site_aniso_U_12
V1 0.0183(4) 0.0163(4) 0.0216(4) 0.000 -0.0033(3) 0.000
S1 0.0241(4) 0.0188(4) 0.0258(4) 0.0000(3) -0.0024(4) 0.0041(4)
C2 0.0246(18) 0.0206(19) 0.0265(19) -0.0015(14) -0.0098(13) 0.0028(14)
C3 0.031(2) 0.024(2) 0.039(2) -0.0019(17) -0.0111(17) 0.0013(16)
N4 0.055(2) 0.0264(19) 0.049(2) -0.0072(17) -0.0091(17) 0.0086(17)
S11 0.0231(4) 0.0182(4) 0.0230(4) -0.0028(3) -0.0028(4) 0.0011(3)
C12 0.0190(16) 0.0123(16) 0.0274(18) 0.0018(13) -0.0018(14) -0.0018(13)
C13 0.0192(16) 0.0171(17) 0.0229(18) 0.0028(14) -0.0033(14) -0.0031(13)
S14 0.0215(4) 0.0216(4) 0.0224(4) -0.0020(3) -0.0030(3) 0.0029(4)
C15 0.0271(18) 0.0182(18) 0.0261(19) 0.0007(14) -0.0029(15) 0.0011(15)
N16 0.041(2) 0.0351(19) 0.0357(19) -0.0024(15) -0.0011(15) 0.0110(16)
C17 0.0233(17) 0.0158(18) 0.029(2) 0.0004(15) -0.0032(15) -0.0012(14)
N18 0.0357(18) 0.0251(18) 0.0339(18) 0.0036(14) -0.0077(15) 0.0008(14)
P20 0.0199(4) 0.0157(4) 0.0195(4) 0.0000(3) 0.0017(3) 0.0009(3)
C21 0.0202(17) 0.0226(18) 0.0151(16) -0.0007(13) 0.0035(13) 0.0019(14)
C22 0.038(2) 0.0144(19) 0.0278(19) 0.0019(14) 0.0002(16) 0.0034(15)
C23 0.044(2) 0.022(2) 0.033(2) 0.0033(16) -0.0136(17) 0.0040(17)
C24 0.042(2) 0.025(2) 0.0256(19) -0.0042(16) -0.0136(16) 0.0024(17)
C25 0.036(2) 0.0171(19) 0.0280(19) -0.0019(15) -0.0012(16) 0.0006(15)
C26 0.0257(18) 0.0194(18) 0.0238(18) 0.0009(14) -0.0013(15) 0.0016(14)
C31 0.0217(16) 0.0174(17) 0.0194(17) -0.0022(13) 0.0012(14) 0.0008(14)
C32 0.0223(18) 0.0218(19) 0.0280(19) 0.0019(15) 0.0033(15) 0.0012(14)
C33 0.0279(19) 0.0232(19) 0.031(2) 0.0041(15) -0.0021(16) 0.0005(16)
C34 0.0206(17) 0.027(2) 0.0273(19) -0.0034(15) -0.0028(15) 0.0037(15)
C35 0.0223(17) 0.028(2) 0.030(2) -0.0015(16) 0.0034(15) -0.0014(16)
C36 0.0251(18) 0.0223(18) 0.0221(17) 0.0017(14) 0.0004(15) 0.0007(15)
C41 0.0207(17) 0.0170(17) 0.0255(19) 0.0006(14) -0.0017(14) -0.0020(13)
C42 0.0307(18) 0.0200(18) 0.0238(18) -0.0020(14) 0.0010(15) 0.0001(15)
C43 0.031(2) 0.025(2) 0.0252(19) 0.0050(15) -0.0004(15) -0.0054(15)
C44 0.033(2) 0.0175(19) 0.033(2) 0.0036(15) -0.0066(16) -0.0038(15)
C45 0.033(2) 0.0177(18) 0.032(2) -0.0041(15) -0.0066(16) 0.0033(15)
C46 0.0234(17) 0.0202(18) 0.0220(17) -0.0004(14) -0.0011(14) 0.0021(14)
C51 0.0203(16) 0.0145(17) 0.0216(17) 0.0018(13) 0.0004(13) 0.0018(13)
C52 0.0222(16) 0.0236(18) 0.0239(17) -0.0012(15) -0.0011(15) 0.0031(14)
C53 0.034(2) 0.0222(19) 0.0208(18) -0.0003(14) -0.0030(15) 0.0071(16)
C54 0.038(2) 0.0194(19) 0.0187(17) 0.0051(14) 0.0064(15) 0.0074(15)
C55 0.0226(18) 0.0166(17) 0.032(2) 0.0025(15) 0.0060(15) 0.0030(14)
C56 0.0237(17) 0.0134(17) 0.0243(18) 0.0012(14) 0.0014(14) 0.0019(14)

loop_
_atom_type_symbol
_atom_type_description
_atom_type_scat_dispersion_real
_atom_type_scat_dispersion_imag
_atom_type_scat_source
C C 0.0033 0.0016 'International Tables Vol C Tables 4.2.6.8 and 6.1.1.4'
H H 0.0000 0.0000 'International Tables Vol C Tables 4.2.6.8 and 6.1.1.4'
N N 0.0061 0.0033 'International Tables Vol C Tables 4.2.6.8 and 6.1.1.4'
P P 0.1023 0.0942 'International Tables Vol C Tables 4.2.6.8 and 6.1.1.4'
S S 0.1246 0.1234 'International Tables Vol C Tables 4.2.6.8 and 6.1.1.4'
V V 0.3005 0.5294 'International Tables Vol C Tables 4.2.6.8 and 6.1.1.4'

loop_
_geom_angle_atom_site_label_1
_geom_angle_atom_site_label_2
_geom_angle_atom_site_label_3
_geom_angle
_geom_angle_site_symmetry_1
_geom_angle_site_symmetry_3
_geom_angle_publ_flag
S1 V1 S1 83.98(5) . 3_655 ?
S1 V1 S14 82.63(3) . . ?
S1 V1 S14 109.78(3) 3_655 . ?
S1 V1 S14 109.78(3) . 3_655 ?
S1 V1 S14 82.63(3) 3_655 3_655 ?
S14 V1 S14 163.75(5) . 3_655 ?
S1 V1 S11 161.87(3) . . ?
S1 V1 S11 89.03(3) 3_655 . ?
S14 V1 S11 84.06(3) . . ?
S14 V1 S11 85.76(3) 3_655 . ?
S1 V1 S11 89.02(3) . 3_655 ?
S1 V1 S11 161.87(3) 3_655 3_655 ?
S14 V1 S11 85.76(3) . 3_655 ?
S14 V1 S11 84.06(3) 3_655 3_655 ?
S11 V1 S11 102.22(5) . 3_655 ?
C2 S1 V1 106.73(12) . . ?
C2 C2 C3 121.6(2) 3_655 . ?
C2 C2 S1 121.21(12) 3_655 . ?
C3 C2 S1 117.2(3) . . ?
N4 C3 C2 179.4(4) . . ?
C12 S11 V1 106.05(11) . . ?
C13 C12 C15 120.0(3) . . ?
C13 C12 S11 121.6(2) . . ?
C15 C12 S11 118.3(2) . . ?
C12 C13 C17 121.6(3) . . ?
C12 C13 S14 121.5(2) . . ?
C17 C13 S14 116.9(2) . . ?
C13 S14 V1 106.24(11) . . ?
N16 C15 C12 179.1(4) . . ?
N18 C17 C13 178.8(4) . . ?
C51 P20 C41 109.07(15) . . ?
C51 P20 C21 107.51(15) . . ?
C41 P20 C21 109.62(15) . . ?
C51 P20 C31 107.71(15) . . ?
C41 P20 C31 113.11(15) . . ?
C21 P20 C31 109.65(15) . . ?
C22 C21 C26 119.9(3) . . ?
C22 C21 P20 122.0(3) . . ?
C26 C21 P20 117.7(2) . . ?
C23 C22 C21 119.3(3) . . ?
C24 C23 C22 120.6(3) . . ?
C23 C24 C25 119.8(3) . . ?
C26 C25 C24 120.6(3) . . ?
C25 C26 C21 119.6(3) . . ?
C36 C31 C32 119.4(3) . . ?
C36 C31 P20 122.5(2) . . ?
C32 C31 P20 118.1(2) . . ?
C33 C32 C31 120.0(3) . . ?
C34 C33 C32 120.0(3) . . ?
C35 C34 C33 120.0(3) . . ?
C36 C35 C34 120.8(3) . . ?
C35 C36 C31 119.8(3) . . ?
C46 C41 C42 119.6(3) . . ?
C46 C41 P20 119.3(3) . . ?
C42 C41 P20 121.0(3) . . ?
C43 C42 C41 119.8(3) . . ?
C42 C43 C44 120.5(3) . . ?
C43 C44 C45 119.8(3) . . ?
C44 C45 C46 120.3(3) . . ?
C45 C46 C41 119.9(3) . . ?
C56 C51 C52 120.1(3) . . ?
C56 C51 P20 120.2(3) . . ?
C52 C51 P20 119.6(2) . . ?
C53 C52 C51 119.4(3) . . ?
C54 C53 C52 120.5(3) . . ?
C53 C54 C55 120.3(3) . . ?
C54 C55 C56 120.0(3) . . ?
C55 C56 C51 119.6(3) . . ?

loop_
_geom_bond_atom_site_label_1
_geom_bond_atom_site_label_2
_geom_bond_distance
_geom_bond_site_symmetry_2
_geom_bond_publ_flag
V1 S1 2.3636(10) . ?
V1 S1 2.3636(10) 3_655 ?
V1 S14 2.3641(8) . ?
V1 S14 2.3642(8) 3_655 ?
V1 S11 2.3766(10) . ?
V1 S11 2.3766(10) 3_655 ?
S1 C2 1.733(4) . ?
C2 C2 1.364(7) 3_655 ?
C2 C3 1.433(5) . ?
C3 N4 1.146(5) . ?
S11 C12 1.730(3) . ?
C12 C13 1.361(5) . ?
C12 C15 1.442(5) . ?
C13 C17 1.441(5) . ?
C13 S14 1.733(3) . ?
C15 N16 1.143(4) . ?
C17 N18 1.149(4) . ?
P20 C51 1.790(3) . ?
P20 C41 1.797(3) . ?
P20 C21 1.798(3) . ?
P20 C31 1.799(3) . ?
C21 C22 1.391(5) . ?
C21 C26 1.400(5) . ?
C22 C23 1.391(5) . ?
C23 C24 1.381(5) . ?
C24 C25 1.381(5) . ?
C25 C26 1.380(5) . ?
C31 C36 1.397(5) . ?
C31 C32 1.401(5) . ?
C32 C33 1.390(5) . ?
C33 C34 1.385(5) . ?
C34 C35 1.384(5) . ?
C35 C36 1.380(5) . ?
C41 C46 1.395(5) . ?
C41 C42 1.405(5) . ?
C42 C43 1.384(5) . ?
C43 C44 1.389(5) . ?
C44 C45 1.390(5) . ?
C45 C46 1.390(5) . ?
C51 C56 1.396(5) . ?
C51 C52 1.402(5) . ?
C52 C53 1.386(5) . ?
C53 C54 1.382(5) . ?
C54 C55 1.390(5) . ?
C55 C56 1.390(4) . ?
